data_1558340
loop_
_publ_author_name
'Dick, Benjamin L.'
'Patel, Ashay'
'Cohen, Seth M.'

_publ_section_title
;
 Effect of Heterocycle Content on Metal Binding Isostere Coordination
;
_journal_name_full 'Chemical Science'
_journal_paper_doi 10.1039/D0SC02717K
_journal_year 2020
_chemical_formula_moiety 'C38 H33 B N8 O2 Zn, 2.5(C6 H6)'
_chemical_formula_sum 'C53 H48 B N8 O2 Zn'
_chemical_formula_weight 905.17
_space_group_crystal_system triclinic
_space_group_IT_number 2
_space_group_name_Hall '-P 1'
_space_group_name_H-M_alt 'P -1'
_atom_sites_solution_hydrogens geom
_atom_sites_solution_primary dual
_audit_creation_date 2020-01-23
_audit_creation_method
;
Olex2 1.2
(compiled 2018.05.29 svn.r3508 for OlexSys, GUI svn.r5506)
;
_audit_update_record
;
2020-04-28 deposited with the CCDC.	2020-06-17 downloaded from the CCDC.
;
_cell_angle_alpha 67.385(4)
_cell_angle_beta 74.545(2)
_cell_angle_gamma 89.452(4)
_cell_formula_units_Z 2
_cell_length_a 11.7557(10)
_cell_length_b 13.3890(16)
_cell_length_c 16.6386(11)
_cell_measurement_reflns_used 1176
_cell_measurement_temperature 100(2)
_cell_measurement_theta_max 26.35
_cell_measurement_theta_min 2.30
_cell_volume 2317.3(4)
_computing_cell_refinement 'SAINT v8.38A (Bruker, 2017)'
_computing_data_collection 'APEX3 v2017.3-0 (Bruker, 2017)'
_computing_data_reduction 'SAINT v8.38A (Bruker, 2017)'
_computing_molecular_graphics 'Olex2 (Dolomanov et al., 2009)'
_computing_publication_material 'Olex2 (Dolomanov et al., 2009)'
_computing_structure_refinement 'XL (Sheldrick, 2008)'
_computing_structure_solution 'ShelXT (Sheldrick, 2015)'
_diffrn_ambient_temperature 100.0
_diffrn_detector 'Bruker APEX-II CCD'
_diffrn_detector_area_resol_mean 8.258
_diffrn_detector_type 'CCD Area Detector'
_diffrn_measured_fraction_theta_full 1.000
_diffrn_measured_fraction_theta_max 0.997
_diffrn_measurement_device 'Kappa Four-Circle Diffractometer'
_diffrn_measurement_device_type 'Bruker APEX II Ultra'
_diffrn_measurement_method '\w and \f scans'
_diffrn_radiation_monochromator 'Double Bounce Multilayer Mirrors'
_diffrn_radiation_probe x-ray
_diffrn_radiation_type MoK\a
_diffrn_radiation_wavelength 0.71073
_diffrn_reflns_av_R_equivalents 0.0647
_diffrn_reflns_av_unetI/netI 0.0436
_diffrn_reflns_Laue_measured_fraction_full 1.000
_diffrn_reflns_Laue_measured_fraction_max 0.997
_diffrn_reflns_limit_h_max 14
_diffrn_reflns_limit_h_min -14
_diffrn_reflns_limit_k_max 16
_diffrn_reflns_limit_k_min -16
_diffrn_reflns_limit_l_max 20
_diffrn_reflns_limit_l_min -20
_diffrn_reflns_number 42525
_diffrn_reflns_point_group_measured_fraction_full 1.000
_diffrn_reflns_point_group_measured_fraction_max 0.997
_diffrn_reflns_theta_full 25.242
_diffrn_reflns_theta_max 26.407
_diffrn_reflns_theta_min 1.657
_diffrn_source 'Micro Focus Rotating Anode'
_diffrn_source_type 'Bruker TXS'
_diffrn_standards_number 0
_exptl_absorpt_coefficient_mu 0.581
_exptl_absorpt_correction_T_max 0.4725
_exptl_absorpt_correction_T_min 0.4447
_exptl_absorpt_correction_type multi-scan
_exptl_absorpt_process_details
'SADABS-2016/2 (Bruker,2016/2) was used for absorption correction. wR2(int) was 0.0946 before and 0.0769 after correction. The Ratio of minimum to maximum transmission is 0.9412. The \l/2 correction factor is Not present.'
_exptl_crystal_colour colourless
_exptl_crystal_colour_primary colourless
_exptl_crystal_density_diffrn 1.297
_exptl_crystal_description block
_exptl_crystal_F_000 946
_exptl_crystal_recrystallization_method 'Re-crystallisation from solvent: benzene/pentane'
_exptl_crystal_size_max 0.2
_exptl_crystal_size_mid 0.2
_exptl_crystal_size_min 0.2
_refine_diff_density_max 0.357
_refine_diff_density_min -0.276
_refine_diff_density_rms 0.052
_refine_ls_extinction_method none
_refine_ls_goodness_of_fit_ref 1.055
_refine_ls_hydrogen_treatment constr
_refine_ls_matrix_type full
_refine_ls_number_parameters 589
_refine_ls_number_reflns 9499
_refine_ls_number_restraints 0
_refine_ls_restrained_S_all 1.055
_refine_ls_R_factor_all 0.0360
_refine_ls_R_factor_gt 0.0326
_refine_ls_shift/su_max 0.002
_refine_ls_shift/su_mean 0.000
_refine_ls_structure_factor_coef Fsqd
_refine_ls_weighting_details 'w=1/[\s^2^(Fo^2^)+(0.0357P)^2^+1.0365P] where P=(Fo^2^+2Fc^2^)/3'
_refine_ls_weighting_scheme calc
_refine_ls_wR_factor_gt 0.0869
_refine_ls_wR_factor_ref 0.0896
_reflns_Friedel_coverage 0.000
_reflns_number_gt 8731
_reflns_number_total 9499
_reflns_threshold_expression 'I > 2\s(I)'
_cod_data_source_file d0sc02717k2.cif
_cod_data_source_block Tp_MePh_Zn_2
_cod_depositor_comments
;
The following automatic conversions were performed:

data item '_diffrn_radiation_probe' value 'X-ray' was changed to
'x-ray' in accordance with the
/home/data/users/saulius/crontab/automatic-downloads/rss-feeds/RSC/lib/dictionaries/cif_core.dic
dictionary named 'cif_core.dic' version 2.4.2 last updated on
2011-04-26.

Automatic conversion script
Id: cif_fix_values 7556 2019-12-06 15:28:31Z antanas 
;
_cod_database_code 1558340
_shelx_shelxl_version_number 2014/7
_shelx_space_group_comment
;
The symmetry employed for this shelxl refinement is uniquely defined
by the following loop, which should always be used as a source of
symmetry information in preference to the above space-group names.
They are only intended as comments.
;
_shelx_estimated_absorpt_t_max 0.893
_shelx_estimated_absorpt_t_min 0.893
_olex2_refinement_description
;
1. Fixed Uiso
 At 1.2 times of:
  All B(H) groups, All C(H) groups, All N(H) groups
 At 1.5 times of:
  All C(H,H,H) groups
2.a Ternary CH refined with riding coordinates:
 B1(H1)
2.b Aromatic/amide H refined with riding coordinates:
 N8(H8), C23(H23), C8(H8A), C29(H29), C34(H34), C6(H6), C30(H30), C9(H9),
 C3(H3), C10(H10), C7(H7), C35(H35), C36(H36), C28(H28), C49(H49), C13(H13),
 C48(H48), C39(H39), C47(H47), C37(H37), C50(H50), C41(H41), C26(H26), C46(H46),
  C45(H45), C43(H43), C42(H42), C51(H51), C27(H27), C44(H44), C52(H52),
 C53(H53), C19(H19), C17(H17), C16(H16), C20(H20), C18(H18), C40(H40)
2.c Idealised Me refined as rotating group:
 C1(H1A,H1B,H1C), C21(H21A,H21B,H21C), C11(H11A,H11B,H11C)
;
_olex2_submission_special_instructions 'No special instructions were received'

loop_
_space_group_symop_operation_xyz
'x, y, z'
'-x, -y, -z'

loop_
_atom_site_label
_atom_site_type_symbol
_atom_site_fract_x
_atom_site_fract_y
_atom_site_fract_z
_atom_site_U_iso_or_equiv
_atom_site_adp_type
_atom_site_occupancy
_atom_site_site_symmetry_order
_atom_site_calc_flag
_atom_site_refinement_flags_posn
_atom_site_refinement_flags_adp
_atom_site_refinement_flags_occupancy
_atom_site_disorder_assembly
_atom_site_disorder_group
Zn1 Zn 0.35189(2) 0.66624(2) 0.80584(2) 0.01354(6) Uani 1 1 d . . . . .
N2 N 0.23948(11) 0.56057(10) 0.79152(8) 0.0147(2) Uani 1 1 d . . . . .
N7 N 0.45817(11) 0.70551(10) 0.66860(8) 0.0151(2) Uani 1 1 d . . . . .
N3 N 0.21146(11) 0.50308(10) 0.98153(8) 0.0154(2) Uani 1 1 d . . . . .
N6 N 0.46756(11) 0.56199(10) 0.85532(8) 0.0158(3) Uani 1 1 d . . . . .
O2 O 0.41913(10) 0.98108(8) 0.62794(7) 0.0214(2) Uani 1 1 d . . . . .
N8 N 0.51677(11) 0.84095(10) 0.53187(8) 0.0165(3) Uani 1 1 d . . . . .
H8 H 0.5283 0.9073 0.4895 0.020 Uiso 1 1 calc R . . . .
C2 C 0.21930(13) 0.38683(12) 0.81036(11) 0.0187(3) Uani 1 1 d . . . . .
N4 N 0.23755(11) 0.61472(10) 0.94822(8) 0.0150(2) Uani 1 1 d . . . . .
C23 C 0.60899(14) 0.45341(13) 0.88946(10) 0.0212(3) Uani 1 1 d . . . . .
H23 H 0.6847 0.4287 0.8910 0.025 Uiso 1 1 calc R . . . .
C24 C 0.58536(13) 0.55847(12) 0.83925(10) 0.0173(3) Uani 1 1 d . . . . .
C12 C 0.12125(13) 0.46791(12) 1.05895(10) 0.0172(3) Uani 1 1 d . . . . .
C8 C 0.17825(16) 0.84772(15) 0.50290(12) 0.0294(4) Uani 1 1 d . . . . .
H8A H 0.1748 0.9125 0.4533 0.035 Uiso 1 1 calc R . . . .
C29 C 0.78083(14) 0.63507(14) 0.72614(11) 0.0229(3) Uani 1 1 d . . . . .
H29 H 0.8000 0.5628 0.7371 0.027 Uiso 1 1 calc R . . . .
C34 C 0.53613(14) 0.55544(13) 0.61964(11) 0.0218(3) Uani 1 1 d . . . . .
H34 H 0.5123 0.4979 0.6782 0.026 Uiso 1 1 calc R . . . .
N1 N 0.24780(11) 0.45516(10) 0.84575(8) 0.0159(3) Uani 1 1 d . . . . .
C14 C 0.16252(13) 0.64665(12) 1.00859(10) 0.0151(3) Uani 1 1 d . . . . .
C6 C 0.20033(15) 0.65645(15) 0.56280(11) 0.0252(3) Uani 1 1 d . . . . .
H6 H 0.2108 0.5904 0.5542 0.030 Uiso 1 1 calc R . . . .
C30 C 0.86198(15) 0.72179(15) 0.66222(12) 0.0284(4) Uani 1 1 d . . . . .
H30 H 0.9362 0.7087 0.6297 0.034 Uiso 1 1 calc R . . . .
C22 C 0.50013(14) 0.39341(13) 0.93602(10) 0.0203(3) Uani 1 1 d . . . . .
C9 C 0.16773(14) 0.85000(14) 0.58733(11) 0.0244(3) Uani 1 1 d . . . . .
H9 H 0.1564 0.9161 0.5956 0.029 Uiso 1 1 calc R . . . .
C1 C 0.22718(16) 0.26709(13) 0.85124(13) 0.0282(4) Uani 1 1 d . . . . .
H1A H 0.3102 0.2536 0.8470 0.042 Uiso 1 1 calc GR . . . .
H1B H 0.1963 0.2320 0.8183 0.042 Uiso 1 1 calc GR . . . .
H1C H 0.1802 0.2372 0.9152 0.042 Uiso 1 1 calc GR . . . .
O1 O 0.36005(9) 0.82926(8) 0.75478(7) 0.0173(2) Uani 1 1 d . . . . .
C3 C 0.18930(13) 0.44907(13) 0.73202(11) 0.0196(3) Uani 1 1 d . . . . .
H3 H 0.1638 0.4236 0.6930 0.023 Uiso 1 1 calc R . . . .
C10 C 0.17377(13) 0.75542(13) 0.65960(10) 0.0187(3) Uani 1 1 d . . . . .
H10 H 0.1658 0.7569 0.7175 0.022 Uiso 1 1 calc R . . . .
C33 C 0.51383(13) 0.66270(12) 0.60678(10) 0.0165(3) Uani 1 1 d . . . . .
C25 C 0.67128(13) 0.65262(13) 0.77462(10) 0.0184(3) Uani 1 1 d . . . . .
N5 N 0.41544(11) 0.45959(10) 0.91451(8) 0.0170(3) Uani 1 1 d . . . . .
C4 C 0.20438(13) 0.55729(12) 0.72216(10) 0.0165(3) Uani 1 1 d . . . . .
C7 C 0.19383(16) 0.75109(16) 0.49086(11) 0.0309(4) Uani 1 1 d . . . . .
H7 H 0.2001 0.7497 0.4332 0.037 Uiso 1 1 calc R . . . .
C21 C 0.47147(16) 0.27659(14) 0.99993(12) 0.0294(4) Uani 1 1 d . . . . .
H21A H 0.4416 0.2352 0.9710 0.044 Uiso 1 1 calc GR . . . .
H21B H 0.4107 0.2704 1.0554 0.044 Uiso 1 1 calc GR . . . .
H21C H 0.5432 0.2475 1.0153 0.044 Uiso 1 1 calc GR . . . .
C35 C 0.59421(15) 0.53715(14) 0.54355(12) 0.0275(4) Uani 1 1 d . . . . .
H35 H 0.6116 0.4655 0.5499 0.033 Uiso 1 1 calc R . . . .
C32 C 0.46230(13) 0.81055(12) 0.62137(10) 0.0153(3) Uani 1 1 d . . . . .
C31 C 0.41074(13) 0.88174(12) 0.66950(10) 0.0160(3) Uani 1 1 d . . . . .
C5 C 0.19159(13) 0.65763(13) 0.64778(10) 0.0174(3) Uani 1 1 d . . . . .
C36 C 0.62822(15) 0.62234(14) 0.45671(12) 0.0275(4) Uani 1 1 d . . . . .
H36 H 0.6664 0.6061 0.4058 0.033 Uiso 1 1 calc R . . . .
C28 C 0.83486(16) 0.82759(15) 0.64565(13) 0.0329(4) Uani 1 1 d . . . . .
H28 H 0.8902 0.8871 0.6015 0.039 Uiso 1 1 calc R . . . .
C38 C 0.55076(13) 0.74720(12) 0.52000(10) 0.0169(3) Uani 1 1 d . . . . .
C49 C -0.08413(18) 0.96237(17) 0.79511(13) 0.0358(4) Uani 1 1 d . . . . .
H49 H -0.1522 0.9184 0.8405 0.043 Uiso 1 1 calc R . . . .
C13 C 0.08795(13) 0.55658(12) 1.07829(10) 0.0177(3) Uani 1 1 d . . . . .
H13 H 0.0267 0.5569 1.1287 0.021 Uiso 1 1 calc R . . . .
C48 C -0.09732(17) 1.04909(16) 0.72053(14) 0.0339(4) Uani 1 1 d . . . . .
H48 H -0.1743 1.0660 0.7152 0.041 Uiso 1 1 calc R . . . .
C11 C 0.07079(15) 0.35162(13) 1.11052(11) 0.0232(3) Uani 1 1 d . . . . .
H11A H 0.0461 0.3246 1.0701 0.035 Uiso 1 1 calc GR . . . .
H11B H 0.0020 0.3458 1.1613 0.035 Uiso 1 1 calc GR . . . .
H11C H 0.1312 0.3081 1.1340 0.035 Uiso 1 1 calc GR . . . .
C39 C 0.64406(18) 0.16303(19) 0.85048(15) 0.0409(5) Uani 1 1 d . . . . .
H39 H 0.6813 0.1835 0.8868 0.049 Uiso 1 1 calc R . . . .
C47 C 0.00194(19) 1.11103(16) 0.65382(15) 0.0402(5) Uani 1 1 d . . . . .
H47 H -0.0065 1.1702 0.6019 0.048 Uiso 1 1 calc R . . . .
C15 C 0.16336(13) 0.75869(12) 1.00469(10) 0.0167(3) Uani 1 1 d . . . . .
C37 C 0.60808(14) 0.72845(13) 0.44287(11) 0.0218(3) Uani 1 1 d . . . . .
H37 H 0.6319 0.7856 0.3841 0.026 Uiso 1 1 calc R . . . .
C50 C 0.02793(19) 0.93909(15) 0.80408(13) 0.0344(4) Uani 1 1 d . . . . .
H50 H 0.0364 0.8798 0.8559 0.041 Uiso 1 1 calc R . . . .
C41 C 0.55646(18) 0.02543(16) 0.82118(15) 0.0399(5) Uani 1 1 d . . . . .
H41 H 0.5328 -0.0491 0.8378 0.048 Uiso 1 1 calc R . . . .
C26 C 0.64569(14) 0.75974(13) 0.75799(11) 0.0223(3) Uani 1 1 d . . . . .
H26 H 0.5722 0.7733 0.7910 0.027 Uiso 1 1 calc R . . . .
C46 C 0.11366(19) 1.08682(18) 0.66270(15) 0.0436(5) Uani 1 1 d . . . . .
H46 H 0.1819 1.1293 0.6164 0.052 Uiso 1 1 calc R . . . .
C45 C 0.12705(17) 1.00163(16) 0.73806(14) 0.0347(4) Uani 1 1 d . . . . .
H45 H 0.2040 0.9862 0.7444 0.042 Uiso 1 1 calc R . . . .
C43 C 0.57213(19) 0.21113(17) 0.72035(14) 0.0403(5) Uani 1 1 d . . . . .
H43 H 0.5593 0.2651 0.6673 0.048 Uiso 1 1 calc R . . . .
C42 C 0.53803(18) 0.10315(17) 0.74390(14) 0.0374(4) Uani 1 1 d . . . . .
H42 H 0.5020 0.0824 0.7071 0.045 Uiso 1 1 calc R . . . .
C51 C 0.0704(2) 0.4173(2) 0.5226(2) 0.0615(8) Uani 1 1 d . . . . .
H51 H 0.1191 0.3599 0.5382 0.074 Uiso 1 1 calc R . . . .
C27 C 0.72686(16) 0.84630(14) 0.69358(13) 0.0305(4) Uani 1 1 d . . . . .
H27 H 0.7083 0.9188 0.6823 0.037 Uiso 1 1 calc R . . . .
C44 C 0.62516(19) 0.24115(17) 0.77384(16) 0.0427(5) Uani 1 1 d . . . . .
H44 H 0.6485 0.3157 0.7576 0.051 Uiso 1 1 calc R . . . .
C52 C -0.0323(3) 0.4179(2) 0.5849(2) 0.0630(7) Uani 1 1 d . . . . .
H52 H -0.0547 0.3611 0.6438 0.076 Uiso 1 1 calc R . . . .
B1 B 0.28100(15) 0.43183(13) 0.93558(11) 0.0164(3) Uani 1 1 d . . . . .
H1 H 0.2583 0.3533 0.9767 0.020 Uiso 1 1 calc R . . . .
C53 C -0.1029(2) 0.5006(3) 0.5623(2) 0.0616(7) Uani 1 1 d . . . . .
H53 H -0.1743 0.5009 0.6056 0.074 Uiso 1 1 calc R . . . .
C19 C 0.23996(16) 0.94895(13) 0.93896(11) 0.0255(4) Uani 1 1 d . . . . .
H19 H 0.2949 1.0073 0.8927 0.031 Uiso 1 1 calc R . . . .
C17 C 0.07798(16) 0.88233(15) 1.07402(14) 0.0335(4) Uani 1 1 d . . . . .
H17 H 0.0214 0.8943 1.1213 0.040 Uiso 1 1 calc R . . . .
C16 C 0.08100(15) 0.77952(14) 1.07300(13) 0.0282(4) Uani 1 1 d . . . . .
H16 H 0.0259 0.7217 1.1198 0.034 Uiso 1 1 calc R . . . .
C20 C 0.24368(15) 0.84517(13) 0.93811(10) 0.0227(3) Uani 1 1 d . . . . .
H20 H 0.3018 0.8334 0.8915 0.027 Uiso 1 1 calc R . . . .
C18 C 0.15698(15) 0.96751(13) 1.00660(12) 0.0255(4) Uani 1 1 d . . . . .
H18 H 0.1543 1.0384 1.0067 0.031 Uiso 1 1 calc R . . . .
C40 C 0.60917(18) 0.05542(18) 0.87453(14) 0.0408(5) Uani 1 1 d . . . . .
H40 H 0.6213 0.0016 0.9279 0.049 Uiso 1 1 calc R . . . .

loop_
_atom_site_aniso_label
_atom_site_aniso_U_11
_atom_site_aniso_U_22
_atom_site_aniso_U_33
_atom_site_aniso_U_23
_atom_site_aniso_U_13
_atom_site_aniso_U_12
Zn1 0.01448(10) 0.01139(9) 0.01111(9) -0.00138(7) -0.00246(7) 0.00042(7)
N2 0.0154(6) 0.0128(6) 0.0116(6) -0.0020(5) -0.0009(5) 0.0002(5)
N7 0.0144(6) 0.0139(6) 0.0147(6) -0.0038(5) -0.0034(5) 0.0003(5)
N3 0.0167(6) 0.0128(6) 0.0121(6) -0.0015(5) -0.0023(5) 0.0011(5)
N6 0.0164(6) 0.0150(6) 0.0123(6) -0.0028(5) -0.0020(5) 0.0008(5)
O2 0.0310(6) 0.0125(5) 0.0140(5) -0.0019(4) -0.0005(5) -0.0003(4)
N8 0.0196(6) 0.0137(6) 0.0117(6) -0.0023(5) -0.0011(5) -0.0007(5)
C2 0.0142(7) 0.0171(7) 0.0223(8) -0.0092(6) 0.0010(6) -0.0003(6)
N4 0.0170(6) 0.0114(6) 0.0135(6) -0.0019(5) -0.0039(5) 0.0016(5)
C23 0.0194(8) 0.0262(8) 0.0181(7) -0.0075(7) -0.0077(6) 0.0079(6)
C24 0.0170(7) 0.0227(8) 0.0144(7) -0.0091(6) -0.0055(6) 0.0042(6)
C12 0.0152(7) 0.0187(7) 0.0130(7) -0.0024(6) -0.0022(6) 0.0002(6)
C8 0.0294(9) 0.0316(9) 0.0195(8) 0.0004(7) -0.0109(7) 0.0015(7)
C29 0.0182(8) 0.0271(8) 0.0249(8) -0.0115(7) -0.0069(6) 0.0036(6)
C34 0.0211(8) 0.0171(8) 0.0232(8) -0.0054(6) -0.0036(6) 0.0020(6)
N1 0.0162(6) 0.0120(6) 0.0148(6) -0.0032(5) 0.0001(5) 0.0003(5)
C14 0.0133(7) 0.0181(7) 0.0131(7) -0.0042(6) -0.0056(5) 0.0036(6)
C6 0.0246(8) 0.0331(9) 0.0202(8) -0.0130(7) -0.0068(7) 0.0059(7)
C30 0.0157(8) 0.0370(10) 0.0296(9) -0.0139(8) -0.0006(7) -0.0002(7)
C22 0.0236(8) 0.0216(8) 0.0137(7) -0.0044(6) -0.0063(6) 0.0089(6)
C9 0.0226(8) 0.0224(8) 0.0249(8) -0.0043(7) -0.0090(7) 0.0000(7)
C1 0.0308(9) 0.0172(8) 0.0367(10) -0.0116(7) -0.0082(8) 0.0025(7)
O1 0.0216(5) 0.0137(5) 0.0111(5) -0.0019(4) -0.0004(4) -0.0002(4)
C3 0.0165(7) 0.0235(8) 0.0201(8) -0.0127(6) -0.0014(6) 0.0005(6)
C10 0.0168(7) 0.0219(8) 0.0160(7) -0.0058(6) -0.0050(6) -0.0005(6)
C33 0.0136(7) 0.0179(7) 0.0168(7) -0.0061(6) -0.0034(6) 0.0007(6)
C25 0.0166(7) 0.0240(8) 0.0167(7) -0.0089(6) -0.0070(6) 0.0011(6)
N5 0.0189(6) 0.0148(6) 0.0123(6) -0.0013(5) -0.0030(5) 0.0036(5)
C4 0.0124(7) 0.0207(7) 0.0144(7) -0.0077(6) 0.0004(5) 0.0007(6)
C7 0.0333(10) 0.0432(11) 0.0152(8) -0.0092(7) -0.0089(7) 0.0056(8)
C21 0.0304(9) 0.0226(9) 0.0235(9) 0.0017(7) -0.0056(7) 0.0113(7)
C35 0.0273(9) 0.0229(8) 0.0333(9) -0.0149(7) -0.0044(7) 0.0059(7)
C32 0.0144(7) 0.0157(7) 0.0125(7) -0.0030(6) -0.0026(5) -0.0016(6)
C31 0.0168(7) 0.0165(7) 0.0124(7) -0.0043(6) -0.0029(6) 0.0001(6)
C5 0.0124(7) 0.0226(8) 0.0145(7) -0.0051(6) -0.0027(6) 0.0002(6)
C36 0.0252(9) 0.0311(9) 0.0265(9) -0.0175(8) 0.0013(7) 0.0021(7)
C28 0.0216(9) 0.0303(9) 0.0376(10) -0.0095(8) 0.0006(8) -0.0069(7)
C38 0.0141(7) 0.0178(7) 0.0179(7) -0.0064(6) -0.0042(6) 0.0003(6)
C49 0.0343(10) 0.0421(11) 0.0320(10) -0.0172(9) -0.0073(8) -0.0040(8)
C13 0.0152(7) 0.0202(7) 0.0139(7) -0.0047(6) -0.0011(6) 0.0016(6)
C48 0.0287(9) 0.0393(11) 0.0448(11) -0.0228(9) -0.0187(9) 0.0077(8)
C11 0.0233(8) 0.0186(8) 0.0184(8) -0.0029(6) 0.0027(6) -0.0030(6)
C39 0.0372(11) 0.0591(14) 0.0443(12) -0.0342(11) -0.0200(9) 0.0171(10)
C47 0.0425(11) 0.0283(10) 0.0477(12) -0.0039(9) -0.0263(10) -0.0006(8)
C15 0.0157(7) 0.0180(7) 0.0179(7) -0.0064(6) -0.0085(6) 0.0048(6)
C37 0.0193(8) 0.0251(8) 0.0172(7) -0.0082(6) 0.0004(6) -0.0015(6)
C50 0.0490(12) 0.0261(9) 0.0350(10) -0.0149(8) -0.0193(9) 0.0103(8)
C41 0.0319(10) 0.0281(10) 0.0516(13) -0.0101(9) -0.0075(9) 0.0011(8)
C26 0.0173(8) 0.0257(8) 0.0257(8) -0.0130(7) -0.0048(6) 0.0009(6)
C46 0.0317(10) 0.0489(13) 0.0427(12) -0.0093(10) -0.0118(9) -0.0074(9)
C45 0.0300(10) 0.0415(11) 0.0441(11) -0.0251(9) -0.0168(9) 0.0148(8)
C43 0.0483(12) 0.0351(11) 0.0315(10) -0.0043(8) -0.0152(9) 0.0022(9)
C42 0.0362(10) 0.0435(11) 0.0403(11) -0.0226(9) -0.0145(9) 0.0040(9)
C51 0.0489(15) 0.0496(14) 0.113(2) -0.0459(16) -0.0452(16) 0.0160(12)
C27 0.0239(9) 0.0234(9) 0.0420(11) -0.0130(8) -0.0059(8) -0.0015(7)
C44 0.0434(12) 0.0347(11) 0.0563(13) -0.0225(10) -0.0177(10) 0.0029(9)
C52 0.0643(17) 0.0664(17) 0.0698(18) -0.0280(14) -0.0354(15) -0.0058(14)
B1 0.0176(8) 0.0123(7) 0.0130(8) -0.0011(6) -0.0004(6) 0.0015(6)
C53 0.0451(14) 0.082(2) 0.086(2) -0.0641(18) -0.0159(13) 0.0055(13)
C19 0.0354(9) 0.0183(8) 0.0187(8) -0.0034(6) -0.0070(7) -0.0006(7)
C17 0.0265(9) 0.0274(9) 0.0434(11) -0.0202(8) 0.0045(8) 0.0030(7)
C16 0.0211(8) 0.0230(8) 0.0331(9) -0.0115(7) 0.0045(7) -0.0021(7)
C20 0.0292(9) 0.0221(8) 0.0140(7) -0.0063(6) -0.0029(6) 0.0016(7)
C18 0.0285(9) 0.0192(8) 0.0318(9) -0.0116(7) -0.0108(7) 0.0061(7)
C40 0.0355(11) 0.0488(12) 0.0304(10) -0.0074(9) -0.0096(9) 0.0126(9)

loop_
_atom_type_symbol
_atom_type_description
_atom_type_scat_dispersion_real
_atom_type_scat_dispersion_imag
_atom_type_scat_source
C C 0.0033 0.0016 'International Tables Vol C Tables 4.2.6.8 and 6.1.1.4'
H H 0.0000 0.0000 'International Tables Vol C Tables 4.2.6.8 and 6.1.1.4'
B B 0.0013 0.0007 'International Tables Vol C Tables 4.2.6.8 and 6.1.1.4'
N N 0.0061 0.0033 'International Tables Vol C Tables 4.2.6.8 and 6.1.1.4'
O O 0.0106 0.0060 'International Tables Vol C Tables 4.2.6.8 and 6.1.1.4'
Zn Zn 0.2839 1.4301 'International Tables Vol C Tables 4.2.6.8 and 6.1.1.4'

loop_
_geom_angle_atom_site_label_1
_geom_angle_atom_site_label_2
_geom_angle_atom_site_label_3
_geom_angle
_geom_angle_site_symmetry_1
_geom_angle_site_symmetry_3
_geom_angle_publ_flag
N2 Zn1 N7 89.43(5) . . ?
N2 Zn1 N4 87.01(5) . . ?
N7 Zn1 N4 176.08(4) . . ?
N6 Zn1 N2 99.78(5) . . ?
N6 Zn1 N7 91.12(5) . . ?
N6 Zn1 N4 87.88(5) . . ?
O1 Zn1 N2 126.84(5) . . ?
O1 Zn1 N7 79.26(4) . . ?
O1 Zn1 N6 131.84(5) . . ?
O1 Zn1 N4 104.21(4) . . ?
N1 N2 Zn1 110.32(9) . . ?
C4 N2 Zn1 134.84(10) . . ?
C4 N2 N1 106.83(12) . . ?
C33 N7 Zn1 144.58(10) . . ?
C32 N7 Zn1 109.14(9) . . ?
C32 N7 C33 105.71(12) . . ?
N4 N3 B1 122.99(11) . . ?
C12 N3 N4 110.59(12) . . ?
C12 N3 B1 126.40(12) . . ?
C24 N6 Zn1 138.38(10) . . ?
C24 N6 N5 106.89(12) . . ?
N5 N6 Zn1 114.11(9) . . ?
C32 N8 C38 106.43(12) . . ?
N1 C2 C1 122.64(14) . . ?
N1 C2 C3 107.59(13) . . ?
C3 C2 C1 129.71(14) . . ?
N3 N4 Zn1 106.52(8) . . ?
C14 N4 Zn1 145.53(10) . . ?
C14 N4 N3 105.50(11) . . ?
C22 C23 C24 106.00(14) . . ?
N6 C24 C23 109.45(14) . . ?
N6 C24 C25 122.56(13) . . ?
C23 C24 C25 127.93(14) . . ?
N3 C12 C13 107.76(13) . . ?
N3 C12 C11 123.53(14) . . ?
C13 C12 C11 128.72(14) . . ?
C7 C8 C9 120.16(16) . . ?
C30 C29 C25 120.82(16) . . ?
C35 C34 C33 117.05(15) . . ?
N2 N1 B1 118.94(12) . . ?
C2 N1 N2 110.13(12) . . ?
C2 N1 B1 130.87(13) . . ?
N4 C14 C13 109.96(13) . . ?
N4 C14 C15 124.96(13) . . ?
C13 C14 C15 124.99(13) . . ?
C7 C6 C5 120.40(16) . . ?
C29 C30 C28 120.02(16) . . ?
C23 C22 C21 129.45(14) . . ?
N5 C22 C23 107.89(14) . . ?
N5 C22 C21 122.66(15) . . ?
C10 C9 C8 119.86(16) . . ?
C31 O1 Zn1 118.15(9) . . ?
C2 C3 C4 105.85(13) . . ?
C9 C10 C5 120.44(15) . . ?
N7 C33 C34 130.32(14) . . ?
N7 C33 C38 108.84(13) . . ?
C34 C33 C38 120.84(14) . . ?
C29 C25 C24 119.26(14) . . ?
C29 C25 C26 118.54(15) . . ?
C26 C25 C24 122.17(14) . . ?
N6 N5 B1 119.74(12) . . ?
C22 N5 N6 109.76(12) . . ?
C22 N5 B1 129.85(13) . . ?
N2 C4 C3 109.59(13) . . ?
N2 C4 C5 121.50(13) . . ?
C3 C4 C5 128.86(14) . . ?
C8 C7 C6 120.18(16) . . ?
C34 C35 C36 121.42(15) . . ?
N7 C32 N8 113.25(13) . . ?
N7 C32 C31 119.12(13) . . ?
N8 C32 C31 127.62(13) . . ?
O2 C31 O1 125.68(14) . . ?
O2 C31 C32 120.58(13) . . ?
O1 C31 C32 113.74(12) . . ?
C6 C5 C10 118.93(15) . . ?
C6 C5 C4 119.51(14) . . ?
C10 C5 C4 121.54(14) . . ?
C37 C36 C35 122.34(15) . . ?
C27 C28 C30 119.82(17) . . ?
N8 C38 C33 105.77(13) . . ?
N8 C38 C37 132.14(14) . . ?
C37 C38 C33 122.09(14) . . ?
C48 C49 C50 120.27(19) . . ?
C12 C13 C14 106.17(13) . . ?
C47 C48 C49 119.61(18) . . ?
C40 C39 C44 120.01(19) . . ?
C48 C47 C46 119.88(19) . . ?
C16 C15 C14 118.61(14) . . ?
C20 C15 C14 123.86(14) . . ?
C20 C15 C16 117.50(14) . . ?
C36 C37 C38 116.24(15) . . ?
C45 C50 C49 120.17(18) . . ?
C42 C41 C40 120.30(19) . . ?
C27 C26 C25 120.45(15) . . ?
C45 C46 C47 120.6(2) . . ?
C50 C45 C46 119.41(18) . . ?
C42 C43 C44 120.10(19) . . ?
C43 C42 C41 119.57(19) . . ?
C52 C51 C53 119.9(2) . 2_566 ?
C28 C27 C26 120.33(17) . . ?
C39 C44 C43 120.0(2) . . ?
C51 C52 C53 120.1(3) . . ?
N3 B1 N1 107.98(12) . . ?
N5 B1 N3 110.07(12) . . ?
N5 B1 N1 110.00(12) . . ?
C51 C53 C52 120.0(3) 2_566 . ?
C18 C19 C20 120.47(16) . . ?
C18 C17 C16 120.15(16) . . ?
C17 C16 C15 121.55(16) . . ?
C15 C20 C19 120.83(15) . . ?
C17 C18 C19 119.48(15) . . ?
C39 C40 C41 120.04(19) . . ?

loop_
_geom_bond_atom_site_label_1
_geom_bond_atom_site_label_2
_geom_bond_distance
_geom_bond_site_symmetry_2
_geom_bond_publ_flag
Zn1 N2 2.0657(12) . ?
Zn1 N7 2.1495(12) . ?
Zn1 N6 2.0376(12) . ?
Zn1 N4 2.2269(12) . ?
Zn1 O1 2.0074(11) . ?
N2 N1 1.3714(17) . ?
N2 C4 1.3406(19) . ?
N7 C33 1.3792(19) . ?
N7 C32 1.3148(19) . ?
N3 N4 1.3845(17) . ?
N3 C12 1.3493(19) . ?
N3 B1 1.541(2) . ?
N6 C24 1.3426(19) . ?
N6 N5 1.3716(17) . ?
O2 C31 1.2311(18) . ?
N8 C32 1.3505(19) . ?
N8 C38 1.3832(19) . ?
C2 N1 1.350(2) . ?
C2 C1 1.495(2) . ?
C2 C3 1.386(2) . ?
N4 C14 1.3493(19) . ?
C23 C24 1.402(2) . ?
C23 C22 1.377(2) . ?
C24 C25 1.473(2) . ?
C12 C13 1.373(2) . ?
C12 C11 1.494(2) . ?
C8 C9 1.389(2) . ?
C8 C7 1.387(3) . ?
C29 C30 1.386(2) . ?
C29 C25 1.397(2) . ?
C34 C33 1.401(2) . ?
C34 C35 1.380(2) . ?
N1 B1 1.560(2) . ?
C14 C13 1.404(2) . ?
C14 C15 1.476(2) . ?
C6 C7 1.387(2) . ?
C6 C5 1.396(2) . ?
C30 C28 1.386(3) . ?
C22 N5 1.3541(19) . ?
C22 C21 1.494(2) . ?
C9 C10 1.388(2) . ?
O1 C31 1.2856(18) . ?
C3 C4 1.402(2) . ?
C10 C5 1.403(2) . ?
C33 C38 1.404(2) . ?
C25 C26 1.398(2) . ?
N5 B1 1.541(2) . ?
C4 C5 1.475(2) . ?
C35 C36 1.408(3) . ?
C32 C31 1.495(2) . ?
C36 C37 1.378(2) . ?
C28 C27 1.385(3) . ?
C38 C37 1.396(2) . ?
C49 C48 1.379(3) . ?
C49 C50 1.384(3) . ?
C48 C47 1.379(3) . ?
C39 C44 1.375(3) . ?
C39 C40 1.373(3) . ?
C47 C46 1.382(3) . ?
C15 C16 1.400(2) . ?
C15 C20 1.392(2) . ?
C50 C45 1.376(3) . ?
C41 C42 1.378(3) . ?
C41 C40 1.380(3) . ?
C26 C27 1.387(2) . ?
C46 C45 1.378(3) . ?
C43 C42 1.377(3) . ?
C43 C44 1.385(3) . ?
C51 C52 1.368(4) . ?
C51 C53 1.370(4) 2_566 ?
C52 C53 1.372(4) . ?
C53 C51 1.370(4) 2_566 ?
C19 C20 1.395(2) . ?
C19 C18 1.380(2) . ?
C17 C16 1.383(2) . ?
C17 C18 1.379(3) . ?
